data_2215690
loop_
_publ_author_name
'S. Soundarya Devi'
'S. S. Rajan'
'R. Mohan Kumar'
'S. Narasimhan'

_publ_section_title
;
 1,2-Dihydrocedrelone
;
_journal_coeditor_code WN2196
_journal_issue 10
_journal_name_full 'Acta Crystallographica Section E'
_journal_page_first o3963
_journal_page_last o3963
_journal_paper_doi 10.1107/S1600536807042535
_journal_volume 63
_journal_year 2007
_chemical_formula_iupac 'C26 H32 O5'
_chemical_formula_moiety 'C26 H32 O5'
_chemical_formula_sum 'C26 H32 O5'
_chemical_formula_weight 424.52
_chemical_name_common '1,2 dihydrocedrelone'
_chemical_name_systematic
;
7-furan-3-yl-6-hydroxy-4,4,8,10,13-pentamethyl-1,8,9,10,11,12,13,15,16,17-
decahydro-2H,4H-20-oxacyclopropa[14,15]cyclopenta[<i>a</i>]phenanthrene-
3,7-dione
;
_space_group_IT_number 4
_symmetry_cell_setting monoclinic
_symmetry_space_group_name_Hall 'P 2yb'
_symmetry_space_group_name_H-M 'P 1 21 1'
_atom_sites_solution_hydrogens geom
_atom_sites_solution_primary direct
_atom_sites_solution_secondary difmap
_audit_creation_method SHELXL-97
_cell_angle_alpha 90.00
_cell_angle_beta 95.330(3)
_cell_angle_gamma 90.00
_cell_formula_units_Z 2
_cell_length_a 8.302(4)
_cell_length_b 10.150(2)
_cell_length_c 13.560(5)
_cell_measurement_reflns_used 25
_cell_measurement_temperature 293(2)
_cell_measurement_theta_max 30
_cell_measurement_theta_min 15
_cell_volume 1137.7(7)
_computing_cell_refinement 'CAD-4 EXPRESS'
_computing_data_collection 'CAD-4 EXPRESS (Enraf--Nonius, 1994)'
_computing_data_reduction 'XCAD4 (Harms & Wocadlo, 1995)'
_computing_molecular_graphics 'ORTEPIII (Burnett & Johnson, 1996)'
_computing_publication_material
;
SHELXL97 and PARST97 (Nardelli, 1995)
;
_computing_structure_refinement 'SHELXL97 (Sheldrick, 1997)'
_computing_structure_solution 'SHELXS97 (Sheldrick, 1997)'
_diffrn_ambient_temperature 293(2)
_diffrn_measured_fraction_theta_full 0.995
_diffrn_measured_fraction_theta_max 0.995
_diffrn_measurement_device_type 'Enraf--Nonius CAD-4'
_diffrn_measurement_method 'non-profiled \w/2\q'
_diffrn_radiation_monochromator graphite
_diffrn_radiation_source 'fine-focus sealed tube'
_diffrn_radiation_type CuK\a
_diffrn_radiation_wavelength 1.54184
_diffrn_reflns_av_R_equivalents 0.0871
_diffrn_reflns_av_sigmaI/netI 0.0254
_diffrn_reflns_limit_h_max 9
_diffrn_reflns_limit_h_min 0
_diffrn_reflns_limit_k_max 12
_diffrn_reflns_limit_k_min 0
_diffrn_reflns_limit_l_max 16
_diffrn_reflns_limit_l_min -16
_diffrn_reflns_number 2591
_diffrn_reflns_theta_full 67.45
_diffrn_reflns_theta_max 67.45
_diffrn_reflns_theta_min 3.27
_diffrn_standards_decay_% 3
_diffrn_standards_interval_count 200
_diffrn_standards_interval_time 7200
_diffrn_standards_number 3
_exptl_absorpt_coefficient_mu 0.682
_exptl_absorpt_correction_type none
_exptl_crystal_colour colourless
_exptl_crystal_density_diffrn 1.239
_exptl_crystal_density_method 'not measured'
_exptl_crystal_description rod
_exptl_crystal_F_000 456
_exptl_crystal_size_max 0.30
_exptl_crystal_size_mid 0.23
_exptl_crystal_size_min 0.21
_refine_diff_density_max 0.250
_refine_diff_density_min -0.336
_refine_ls_extinction_expression Fc^*^=kFc[1+0.001xFc^2^\l^3^/sin(2\q)]^-1/4^
_refine_ls_extinction_method none
_refine_ls_goodness_of_fit_ref 0.797
_refine_ls_hydrogen_treatment constr
_refine_ls_matrix_type full
_refine_ls_number_parameters 286
_refine_ls_number_reflns 2161
_refine_ls_number_restraints 1
_refine_ls_restrained_S_all 0.797
_refine_ls_R_factor_all 0.0657
_refine_ls_R_factor_gt 0.0617
_refine_ls_shift/su_max 0.000
_refine_ls_shift/su_mean 0.000
_refine_ls_structure_factor_coef Fsqd
_refine_ls_weighting_details 'calc w=1/[\s^2^(Fo^2^)+(0.199P)^2^+0.4014P] where P=(Fo^2^+2Fc^2^)/3'
_refine_ls_weighting_scheme calc
_refine_ls_wR_factor_gt 0.1714
_refine_ls_wR_factor_ref 0.1893
_reflns_number_gt 1974
_reflns_number_total 2161
_reflns_threshold_expression I>2\s(I)
_cod_data_source_file wn2196.cif
_cod_data_source_block I
_cod_original_sg_symbol_H-M 'P 21'
_cod_database_code 2215690
_cod_database_fobs_code 2215690

loop_
_symmetry_equiv_pos_as_xyz
'x, y, z'
'-x, y+1/2, -z'

loop_
_atom_site_type_symbol
_atom_site_label
_atom_site_fract_x
_atom_site_fract_y
_atom_site_fract_z
_atom_site_U_iso_or_equiv
_atom_site_adp_type
_atom_site_calc_flag
_atom_site_refinement_flags
_atom_site_occupancy
O O3 1.5868(3) 0.4276(5) 0.4887(2) 0.0712(11) Uani d . 1
O O6 0.9552(3) 0.3939(4) 0.4596(2) 0.0630(9) Uani d . 1
H H6 0.8586 0.3758 0.4535 0.095 Uiso calc R 1
O O7 0.7759(3) 0.2519(4) 0.3276(2) 0.0597(8) Uani d . 1
O O15 0.9023(4) -0.0169(3) 0.1327(2) 0.0562(8) Uani d . 1
O O23 0.4733(4) 0.2782(4) -0.2042(3) 0.0756(10) Uani d . 1
C C1 1.3541(5) 0.4167(4) 0.2475(3) 0.0504(9) Uani d . 1
H H1A 1.2753 0.4857 0.2312 0.060 Uiso calc R 1
H H1B 1.3997 0.3917 0.1868 0.060 Uiso calc R 1
C C2 1.4901(5) 0.4715(5) 0.3212(3) 0.0552(10) Uani d . 1
H H2A 1.5929 0.4370 0.3043 0.066 Uiso calc R 1
H H2B 1.4933 0.5666 0.3145 0.066 Uiso calc R 1
C C3 1.4699(5) 0.4379(5) 0.4265(3) 0.0543(10) Uani d . 1
C C4 1.2979(4) 0.4246(5) 0.4560(3) 0.0538(10) Uani d . 1
C C5 1.1889(4) 0.3489(4) 0.3773(2) 0.0426(8) Uani d . 1
C C6 1.0297(4) 0.3354(4) 0.3850(3) 0.0471(9) Uani d . 1
C C7 0.9206(4) 0.2529(4) 0.3168(2) 0.0444(8) Uani d . 1
C C8 0.9996(4) 0.1674(4) 0.2466(3) 0.0414(8) Uani d . 1
C C9 1.1337(4) 0.2540(4) 0.2070(2) 0.0402(8) Uani d . 1
H H9 1.0782 0.3363 0.1871 0.048 Uiso calc R 1
C C10 1.2675(4) 0.2968(4) 0.2875(2) 0.0392(7) Uani d . 1
C C11 1.1805(4) 0.1959(5) 0.1099(2) 0.0467(8) Uani d . 1
H H11A 1.2008 0.1022 0.1182 0.056 Uiso calc R 1
H H11B 1.2792 0.2372 0.0923 0.056 Uiso calc R 1
C C12 1.0432(4) 0.2181(5) 0.0258(3) 0.0505(9) Uani d . 1
H H12A 1.0549 0.3052 -0.0022 0.061 Uiso calc R 1
H H12B 1.0538 0.1540 -0.0262 0.061 Uiso calc R 1
C C13 0.8738(4) 0.2059(4) 0.0624(3) 0.0444(8) Uani d . 1
C C14 0.8874(4) 0.1230(4) 0.1566(3) 0.0439(8) Uani d . 1
C C15 0.7478(5) 0.0347(5) 0.1551(3) 0.0548(10) Uani d . 1
H H15 0.7027 0.0105 0.2169 0.066 Uiso calc R 1
C C16 0.6376(5) 0.0597(5) 0.0623(3) 0.0610(11) Uani d . 1
H H16A 0.5500 0.1187 0.0752 0.073 Uiso calc R 1
H H16B 0.5924 -0.0219 0.0348 0.073 Uiso calc R 1
C C17 0.7501(4) 0.1237(4) -0.0076(3) 0.0493(9) Uani d . 1
H H17 0.8114 0.0522 -0.0351 0.059 Uiso calc R 1
C C18 0.7977(5) 0.3403(4) 0.0818(3) 0.0520(9) Uani d . 1
H H18A 0.7887 0.3912 0.0218 0.078 Uiso calc R 1
H H18B 0.8646 0.3864 0.1320 0.078 Uiso calc R 1
H H18C 0.6921 0.3274 0.1036 0.078 Uiso calc R 1
C C19 1.3932(4) 0.1871(4) 0.3153(3) 0.0486(9) Uani d . 1
H H19A 1.3399 0.1124 0.3410 0.073 Uiso calc R 1
H H19B 1.4739 0.2196 0.3646 0.073 Uiso calc R 1
H H19C 1.4438 0.1613 0.2574 0.073 Uiso calc R 1
C C20 0.6656(5) 0.1966(5) -0.0939(3) 0.0541(9) Uani d . 1
C C21 0.5047(5) 0.2089(7) -0.1179(3) 0.0687(13) Uani d . 1
H H21 0.4257 0.1748 -0.0808 0.082 Uiso calc R 1
C C22 0.7396(6) 0.2648(5) -0.1704(4) 0.0666(12) Uani d . 1
H H22 0.8499 0.2757 -0.1747 0.080 Uiso calc R 1
C C23 0.6198(7) 0.3102(5) -0.2348(4) 0.0716(14) Uani d . 1
H H23 0.6348 0.3569 -0.2923 0.086 Uiso calc R 1
C C28 1.2986(5) 0.3573(8) 0.5571(3) 0.0775(16) Uani d . 1
H H28A 1.3600 0.4095 0.6063 0.116 Uiso calc R 1
H H28B 1.3467 0.2716 0.5541 0.116 Uiso calc R 1
H H28C 1.1895 0.3487 0.5743 0.116 Uiso calc R 1
C C29 1.2402(6) 0.5703(6) 0.4622(5) 0.0755(15) Uani d . 1
H H29A 1.2370 0.6102 0.3979 0.113 Uiso calc R 1
H H29B 1.3140 0.6181 0.5077 0.113 Uiso calc R 1
H H29C 1.1341 0.5723 0.4849 0.113 Uiso calc R 1
C C30 1.0586(5) 0.0445(4) 0.3070(3) 0.0511(9) Uani d . 1
H H30A 1.1104 -0.0153 0.2651 0.077 Uiso calc R 1
H H30B 0.9678 0.0016 0.3322 0.077 Uiso calc R 1
H H30C 1.1342 0.0709 0.3613 0.077 Uiso calc R 1

loop_
_atom_site_aniso_label
_atom_site_aniso_U_11
_atom_site_aniso_U_22
_atom_site_aniso_U_33
_atom_site_aniso_U_12
_atom_site_aniso_U_13
_atom_site_aniso_U_23
O3 0.0370(14) 0.101(3) 0.0708(18) 0.0006(17) -0.0225(13) -0.0111(19)
O6 0.0343(13) 0.091(2) 0.0628(16) -0.0005(15) -0.0003(11) -0.0290(16)
O7 0.0232(12) 0.082(2) 0.0742(17) -0.0001(14) 0.0049(10) -0.0155(16)
O15 0.0564(17) 0.0424(14) 0.0668(17) -0.0008(13) -0.0096(13) -0.0048(12)
O23 0.0601(19) 0.075(2) 0.085(2) 0.0165(18) -0.0323(16) -0.0062(19)
C1 0.0315(17) 0.058(2) 0.060(2) -0.0098(17) -0.0086(15) 0.0033(18)
C2 0.0330(18) 0.058(2) 0.071(2) -0.0062(18) -0.0121(15) -0.002(2)
C3 0.0367(19) 0.062(2) 0.061(2) -0.0051(18) -0.0128(15) -0.0082(19)
C4 0.0306(18) 0.072(3) 0.055(2) 0.0025(19) -0.0158(14) -0.0133(19)
C5 0.0311(16) 0.0515(19) 0.0429(16) 0.0036(16) -0.0091(12) -0.0012(15)
C6 0.0336(16) 0.061(2) 0.0448(16) -0.0009(17) -0.0049(12) -0.0070(16)
C7 0.0284(16) 0.056(2) 0.0479(17) 0.0004(16) -0.0008(12) 0.0012(16)
C8 0.0255(14) 0.0461(19) 0.0511(17) -0.0025(15) -0.0043(12) -0.0021(15)
C9 0.0243(15) 0.0468(18) 0.0481(16) -0.0006(15) -0.0044(12) 0.0013(15)
C10 0.0260(14) 0.0438(17) 0.0461(16) 0.0030(14) -0.0062(12) 0.0007(14)
C11 0.0301(15) 0.061(2) 0.0483(17) -0.0009(17) -0.0027(13) -0.0041(17)
C12 0.0378(18) 0.064(2) 0.0475(18) -0.0063(18) -0.0073(13) 0.0010(17)
C13 0.0336(17) 0.0467(18) 0.0504(17) -0.0047(15) -0.0093(13) -0.0034(16)
C14 0.0288(16) 0.0430(19) 0.058(2) -0.0015(15) -0.0051(13) -0.0040(16)
C15 0.0432(19) 0.059(2) 0.060(2) -0.021(2) -0.0044(15) -0.0022(19)
C16 0.046(2) 0.065(3) 0.069(2) -0.014(2) -0.0117(17) -0.009(2)
C17 0.0391(19) 0.051(2) 0.0547(19) -0.0077(17) -0.0134(14) -0.0054(17)
C18 0.0413(19) 0.0432(19) 0.067(2) -0.0006(17) -0.0164(15) -0.0061(18)
C19 0.0234(15) 0.056(2) 0.064(2) 0.0078(16) -0.0068(13) 0.0006(18)
C20 0.0399(19) 0.053(2) 0.065(2) 0.0002(18) -0.0192(16) -0.0077(19)
C21 0.042(2) 0.091(4) 0.069(2) 0.010(2) -0.0145(17) -0.009(3)
C22 0.056(2) 0.062(3) 0.076(3) -0.009(2) -0.025(2) 0.013(2)
C23 0.074(3) 0.054(2) 0.079(3) -0.007(2) -0.035(2) 0.012(2)
C28 0.047(2) 0.126(5) 0.056(2) 0.001(3) -0.0131(17) -0.003(3)
C29 0.049(2) 0.075(3) 0.099(3) -0.002(2) -0.008(2) -0.036(3)
C30 0.0405(18) 0.050(2) 0.061(2) -0.0072(18) -0.0040(15) 0.0051(18)

loop_
_atom_type_symbol
_atom_type_description
_atom_type_scat_dispersion_real
_atom_type_scat_dispersion_imag
_atom_type_scat_source
C C 0.0181 0.0000 'International Tables Vol C Tables 4.2.6.8 and 6.1.1.4'
H H 0.0000 0.0000 'International Tables Vol C Tables 4.2.6.8 and 6.1.1.4'
O O 0.0492 0.0000 'International Tables Vol C Tables 4.2.6.8 and 6.1.1.4'

loop_
_geom_angle_atom_site_label_1
_geom_angle_atom_site_label_2
_geom_angle_atom_site_label_3
_geom_angle
C6 O6 H6 109.5
C15 O15 C14 60.4(3)
C23 O23 C21 106.2(3)
C10 C1 C2 113.3(3)
C10 C1 H1A 108.9
C2 C1 H1A 108.9
C10 C1 H1B 108.9
C2 C1 H1B 108.9
H1A C1 H1B 107.7
C3 C2 C1 113.4(3)
C3 C2 H2A 108.9
C1 C2 H2A 108.9
C3 C2 H2B 108.9
C1 C2 H2B 108.9
H2A C2 H2B 107.7
O3 C3 C2 121.6(4)
O3 C3 C4 120.7(4)
C2 C3 C4 117.6(3)
C3 C4 C28 110.4(3)
C3 C4 C5 111.5(3)
C28 C4 C5 110.5(4)
C3 C4 C29 103.3(4)
C28 C4 C29 110.5(5)
C5 C4 C29 110.3(3)
C6 C5 C10 121.5(3)
C6 C5 C4 121.1(3)
C10 C5 C4 117.3(3)
C5 C6 O6 121.9(3)
C5 C6 C7 123.7(3)
O6 C6 C7 114.3(3)
O7 C7 C8 124.6(3)
O7 C7 C6 118.5(3)
C8 C7 C6 116.6(3)
C7 C8 C14 114.2(3)
C7 C8 C30 105.5(3)
C14 C8 C30 108.9(3)
C7 C8 C9 105.3(3)
C14 C8 C9 107.1(3)
C30 C8 C9 115.9(3)
C11 C9 C10 119.6(3)
C11 C9 C8 109.1(3)
C10 C9 C8 114.0(3)
C11 C9 H9 104.1
C10 C9 H9 104.1
C8 C9 H9 104.1
C5 C10 C1 104.8(3)
C5 C10 C9 109.1(2)
C1 C10 C9 107.6(3)
C5 C10 C19 112.5(3)
C1 C10 C19 109.2(3)
C9 C10 C19 113.2(3)
C9 C11 C12 110.5(3)
C9 C11 H11A 109.6
C12 C11 H11A 109.6
C9 C11 H11B 109.6
C12 C11 H11B 109.6
H11A C11 H11B 108.1
C13 C12 C11 112.4(3)
C13 C12 H12A 109.1
C11 C12 H12A 109.1
C13 C12 H12B 109.1
C11 C12 H12B 109.1
H12A C12 H12B 107.8
C14 C13 C18 110.3(3)
C14 C13 C12 108.4(3)
C18 C13 C12 112.7(3)
C14 C13 C17 101.9(3)
C18 C13 C17 108.6(3)
C12 C13 C17 114.4(3)
C15 C14 O15 59.1(3)
C15 C14 C13 109.2(3)
O15 C14 C13 110.5(3)
C15 C14 C8 127.9(3)
O15 C14 C8 113.8(3)
C13 C14 C8 119.8(3)
O15 C15 C14 60.5(2)
O15 C15 C16 111.6(3)
C14 C15 C16 109.1(4)
O15 C15 H15 120.4
C14 C15 H15 120.4
C16 C15 H15 120.4
C15 C16 C17 103.3(3)
C15 C16 H16A 111.1
C17 C16 H16A 111.1
C15 C16 H16B 111.1
C17 C16 H16B 111.1
H16A C16 H16B 109.1
C20 C17 C16 115.0(3)
C20 C17 C13 116.2(3)
C16 C17 C13 104.6(3)
C20 C17 H17 106.8
C16 C17 H17 106.8
C13 C17 H17 106.8
C13 C18 H18A 109.5
C13 C18 H18B 109.5
H18A C18 H18B 109.5
C13 C18 H18C 109.5
H18A C18 H18C 109.5
H18B C18 H18C 109.5
C10 C19 H19A 109.5
C10 C19 H19B 109.5
H19A C19 H19B 109.5
C10 C19 H19C 109.5
H19A C19 H19C 109.5
H19B C19 H19C 109.5
C21 C20 C22 105.1(4)
C21 C20 C17 127.8(4)
C22 C20 C17 127.0(4)
C20 C21 O23 111.0(5)
C20 C21 H21 124.5
O23 C21 H21 124.5
C23 C22 C20 107.2(4)
C23 C22 H22 126.4
C20 C22 H22 126.4
C22 C23 O23 110.4(5)
C22 C23 H23 124.8
O23 C23 H23 124.8
C4 C28 H28A 109.5
C4 C28 H28B 109.5
H28A C28 H28B 109.5
C4 C28 H28C 109.5
H28A C28 H28C 109.5
H28B C28 H28C 109.5
C4 C29 H29A 109.5
C4 C29 H29B 109.5
H29A C29 H29B 109.5
C4 C29 H29C 109.5
H29A C29 H29C 109.5
H29B C29 H29C 109.5
C8 C30 H30A 109.5
C8 C30 H30B 109.5
H30A C30 H30B 109.5
C8 C30 H30C 109.5
H30A C30 H30C 109.5
H30B C30 H30C 109.5

loop_
_geom_bond_atom_site_label_1
_geom_bond_atom_site_label_2
_geom_bond_site_symmetry_2
_geom_bond_distance
O3 C3 . 1.230(5)
O6 C6 . 1.369(5)
O6 H6 . 0.8200
O7 C7 . 1.223(4)
O15 C15 . 1.444(6)
O15 C14 . 1.465(5)
O23 C23 . 1.360(7)
O23 C21 . 1.370(6)
C1 C10 . 1.538(5)
C1 C2 . 1.541(5)
C1 H1A . 0.9700
C1 H1B . 0.9700
C2 C3 . 1.491(6)
C2 H2A . 0.9700
C2 H2B . 0.9700
C3 C4 . 1.524(6)
C4 C28 . 1.531(7)
C4 C5 . 1.538(5)
C4 C29 . 1.559(8)
C5 C6 . 1.343(5)
C5 C10 . 1.529(5)
C6 C7 . 1.491(5)
C7 O7 1 1.223(4)
C7 C8 . 1.486(5)
C8 C14 . 1.532(5)
C8 C30 . 1.548(5)
C8 C9 . 1.553(5)
C9 C11 . 1.525(5)
C9 C10 . 1.546(4)
C9 H9 . 0.9800
C10 C19 . 1.548(5)
C11 C12 . 1.552(5)
C11 H11A . 0.9700
C11 H11B . 0.9700
C12 C13 . 1.539(5)
C12 H12A . 0.9700
C12 H12B . 0.9700
C13 C14 . 1.525(5)
C13 C18 . 1.537(6)
C13 C17 . 1.572(5)
C14 C15 . 1.464(5)
C15 C16 . 1.507(6)
C15 H15 . 0.9800
C16 C17 . 1.535(6)
C16 H16A . 0.9700
C16 H16B . 0.9700
C17 C20 . 1.502(5)
C17 H17 . 0.9800
C18 H18A . 0.9600
C18 H18B . 0.9600
C18 H18C . 0.9600
C19 H19A . 0.9600
C19 H19B . 0.9600
C19 H19C . 0.9600
C20 C21 . 1.351(6)
C20 C22 . 1.433(7)
C21 H21 . 0.9300
C22 C23 . 1.342(6)
C22 H22 . 0.9300
C23 H23 . 0.9300
C28 H28A . 0.9600
C28 H28B . 0.9600
C28 H28C . 0.9600
C29 H29A . 0.9600
C29 H29B . 0.9600
C29 H29C . 0.9600
C30 H30A . 0.9600
C30 H30B . 0.9600
C30 H30C . 0.9600

loop_
_geom_hbond_atom_site_label_D
_geom_hbond_atom_site_label_H
_geom_hbond_atom_site_label_A
_geom_hbond_site_symmetry_A
_geom_hbond_distance_DH
_geom_hbond_distance_HA
_geom_hbond_distance_DA
_geom_hbond_angle_DHA
O6 H6 O3 1_455 0.82 2.41 3.139(4) 149.1
C12 H12A O15 2_755 0.97 2.58 3.499(5) 158.9
C2 H2A O7 1_655 0.97 2.42 3.251(6) 143.7
O6 H6 O7 1 0.82 2.18 2.646(4) 116.2

loop_
_geom_torsion_atom_site_label_1
_geom_torsion_atom_site_label_2
_geom_torsion_atom_site_label_3
_geom_torsion_atom_site_label_4
_geom_torsion
C10 C1 C2 C3 -23.4(5)
C1 C2 C3 O3 152.0(5)
C1 C2 C3 C4 -31.6(6)
O3 C3 C4 C28 -17.6(7)
C2 C3 C4 C28 165.9(5)
O3 C3 C4 C5 -141.0(5)
C2 C3 C4 C5 42.5(6)
O3 C3 C4 C29 100.5(5)
C2 C3 C4 C29 -76.0(5)
C3 C4 C5 C6 -174.6(4)
C28 C4 C5 C6 62.1(5)
C29 C4 C5 C6 -60.4(6)
C3 C4 C5 C10 2.0(5)
C28 C4 C5 C10 -121.3(4)
C29 C4 C5 C10 116.2(4)
C10 C5 C6 O6 -172.9(4)
C4 C5 C6 O6 3.6(6)
C10 C5 C6 C7 9.5(6)
C4 C5 C6 C7 -174.0(4)
C5 C6 C7 O7 -176.8(4)
O6 C6 C7 O7 5.5(6)
C5 C6 C7 C8 9.0(6)
O6 C6 C7 C8 -168.8(4)
O7 C7 C8 C14 26.4(5)
C6 C7 C8 C14 -159.7(3)
O7 C7 C8 C30 -93.2(4)
C6 C7 C8 C30 80.7(4)
O7 C7 C8 C9 143.6(4)
C6 C7 C8 C9 -42.5(4)
C7 C8 C9 C11 -159.9(3)
C14 C8 C9 C11 -37.9(4)
C30 C8 C9 C11 83.8(4)
C7 C8 C9 C10 63.5(4)
C14 C8 C9 C10 -174.6(3)
C30 C8 C9 C10 -52.8(4)
C6 C5 C10 C1 124.8(4)
C4 C5 C10 C1 -51.8(4)
C6 C5 C10 C9 9.8(5)
C4 C5 C10 C9 -166.8(3)
C6 C5 C10 C19 -116.7(4)
C4 C5 C10 C19 66.7(4)
C2 C1 C10 C5 63.1(4)
C2 C1 C10 C9 179.2(3)
C2 C1 C10 C19 -57.6(4)
C11 C9 C10 C5 -179.0(3)
C8 C9 C10 C5 -47.3(4)
C11 C9 C10 C1 67.8(4)
C8 C9 C10 C1 -160.4(3)
C11 C9 C10 C19 -52.8(4)
C8 C9 C10 C19 78.9(4)
C10 C9 C11 C12 -154.6(3)
C8 C9 C11 C12 71.6(4)
C9 C11 C12 C13 -36.7(5)
C11 C12 C13 C14 -22.8(5)
C11 C12 C13 C18 99.6(4)
C11 C12 C13 C17 -135.7(4)
C15 O15 C14 C13 -100.7(3)
C15 O15 C14 C8 121.2(4)
C18 C13 C14 C15 96.1(4)
C12 C13 C14 C15 -140.0(3)
C17 C13 C14 C15 -19.0(4)
C18 C13 C14 O15 159.3(3)
C12 C13 C14 O15 -76.8(4)
C17 C13 C14 O15 44.2(4)
C18 C13 C14 C8 -65.3(4)
C12 C13 C14 C8 58.5(4)
C17 C13 C14 C8 179.5(3)
C7 C8 C14 C15 -67.0(5)
C30 C8 C14 C15 50.7(5)
C9 C8 C14 C15 176.8(4)
C7 C8 C14 O15 -135.4(4)
C30 C8 C14 O15 -17.7(4)
C9 C8 C14 O15 108.4(4)
C7 C8 C14 C13 90.6(4)
C30 C8 C14 C13 -151.7(3)
C9 C8 C14 C13 -25.6(4)
C14 O15 C15 C16 100.4(4)
C13 C14 C15 O15 103.0(3)
C8 C14 C15 O15 -97.5(4)
O15 C14 C15 C16 -104.6(4)
C13 C14 C15 C16 -1.6(5)
C8 C14 C15 C16 157.9(4)
O15 C15 C16 C17 -42.8(5)
C14 C15 C16 C17 22.2(5)
C15 C16 C17 C20 -162.2(4)
C15 C16 C17 C13 -33.5(5)
C14 C13 C17 C20 160.1(3)
C18 C13 C17 C20 43.8(4)
C12 C13 C17 C20 -83.1(5)
C14 C13 C17 C16 32.2(4)
C18 C13 C17 C16 -84.1(4)
C12 C13 C17 C16 149.0(4)
C16 C17 C20 C21 -1.9(7)
C13 C17 C20 C21 -124.5(5)
C16 C17 C20 C22 -179.8(4)
C13 C17 C20 C22 57.6(6)
C22 C20 C21 O23 0.8(6)
C17 C20 C21 O23 -177.5(4)
C23 O23 C21 C20 -0.1(6)
C21 C20 C22 C23 -1.2(6)
C17 C20 C22 C23 177.1(4)
C20 C22 C23 O23 1.2(6)
C21 O23 C23 C22 -0.7(6)
